data_7041971
loop_
_publ_author_name
'Lozada-Rodr\'iguez, Leticia'
'Pelayo-V\'azquez, Jos\'e B'
'Rangel-Salas, Irma I'
'Alvarado-Rodr\'iguez, Jos\'e G'
'Peregrina-Lucano, A Aar\'on'
'P\'erez-Centeno, Armando'
'L\'opez-Dellamary-Toral, Fernando A'
'Cortes-Llamas, Sara A'

_publ_section_title
;
 From metallic gold to [Au(NHC)2](+) complexes: an easy, one-pot method.
;
_journal_issue 12
_journal_name_full 'Dalton transactions (Cambridge, England : 2003)'
_journal_page_first 3809
_journal_page_last 3811
_journal_paper_doi 10.1039/c7dt00322f
_journal_volume 46
_journal_year 2017
_chemical_formula_moiety 'C12 H20 Au N4, B F4'
_chemical_formula_sum 'C12 H20 Au B F4 N4'
_chemical_formula_weight 504.10
_space_group_crystal_system orthorhombic
_space_group_IT_number 56
_space_group_name_Hall '-P 2ab 2ac'
_space_group_name_H-M_alt 'P c c n'
_symmetry_space_group_name_Hall '-P 2ab 2ac'
_symmetry_space_group_name_H-M 'P c c n'
_atom_sites_solution_hydrogens geom
_atom_sites_solution_primary direct
_audit_creation_date 2016-06-21
_audit_creation_method
;
Olex2 1.2
(compiled 2016.02.19 svn.r3266 for OlexSys, GUI svn.r5155)
;
_audit_update_record
;
2016-12-15 deposited with the CCDC.
2017-02-08 downloaded from the CCDC.
;
_cell_angle_alpha 90
_cell_angle_beta 90
_cell_angle_gamma 90
_cell_formula_units_Z 8
_cell_length_a 10.9646(3)
_cell_length_b 15.1475(4)
_cell_length_c 20.6185(5)
_cell_measurement_reflns_used 4920
_cell_measurement_temperature 293
_cell_measurement_theta_max 76.8440
_cell_measurement_theta_min 3.9890
_cell_volume 3424.45(15)
_computing_cell_refinement
;
CrysAlisPro, Agilent Technologies,
Version 1.171.37.35 (release 13-08-2014 CrysAlis171 .NET)
(compiled Aug 13 2014,18:06:01)
;
_computing_data_collection
;
CrysAlisPro, Agilent Technologies,
Version 1.171.37.35 (release 13-08-2014 CrysAlis171 .NET)
(compiled Aug 13 2014,18:06:01)
;
_computing_data_reduction
;
CrysAlisPro, Agilent Technologies,
Version 1.171.37.35 (release 13-08-2014 CrysAlis171 .NET)
(compiled Aug 13 2014,18:06:01)
;
_computing_molecular_graphics 'Olex2 (Dolomanov et al., 2009)'
_computing_publication_material 'Olex2 (Dolomanov et al., 2009)'
_computing_structure_refinement 'ShelXL (Sheldrick, 2015)'
_computing_structure_solution 'ShelXT (Sheldrick, 2015)'
_diffrn_ambient_temperature 293.15
_diffrn_measured_fraction_theta_full 1.000
_diffrn_measured_fraction_theta_max 1.000
_diffrn_measurement_device 'four-circle diffractometer'
_diffrn_measurement_device_type 'Xcalibur, Atlas, Gemini'
_diffrn_measurement_method '\w scans'
_diffrn_radiation_type MoK\a
_diffrn_radiation_wavelength 0.71073
_diffrn_reflns_av_R_equivalents 0.0660
_diffrn_reflns_av_unetI/netI 0.0447
_diffrn_reflns_Laue_measured_fraction_full 1.000
_diffrn_reflns_Laue_measured_fraction_max 1.000
_diffrn_reflns_limit_h_max 13
_diffrn_reflns_limit_h_min -13
_diffrn_reflns_limit_k_max 18
_diffrn_reflns_limit_k_min -18
_diffrn_reflns_limit_l_max 18
_diffrn_reflns_limit_l_min -25
_diffrn_reflns_number 10494
_diffrn_reflns_point_group_measured_fraction_full 1.000
_diffrn_reflns_point_group_measured_fraction_max 1.000
_diffrn_reflns_theta_full 25.242
_diffrn_reflns_theta_max 26.372
_diffrn_reflns_theta_min 1.975
_diffrn_source 'Enhance (Mo) X-ray Source'
_exptl_absorpt_coefficient_mu 8.630
_exptl_absorpt_correction_T_max 0.13
_exptl_absorpt_correction_T_min 0.02
_exptl_absorpt_correction_type multi-scan
_exptl_absorpt_process_details
;
CrysAlisPro, Agilent Technologies,
Version 1.171.37.35 (release 13-08-2014 CrysAlis171 .NET)
(compiled Aug 13 2014,18:06:01)
Empirical absorption correction using spherical harmonics,
 implemented in SCALE3 ABSPACK scaling algorithm.
;
_exptl_crystal_colour 'clear light colourless'
_exptl_crystal_density_diffrn 1.956
_exptl_crystal_description block
_exptl_crystal_F_000 1920
_exptl_crystal_size_max 0.5
_exptl_crystal_size_mid 0.45
_exptl_crystal_size_min 0.24
_refine_diff_density_max 2.522
_refine_diff_density_min -3.584
_refine_diff_density_rms 0.308
_refine_ls_extinction_method none
_refine_ls_goodness_of_fit_ref 1.070
_refine_ls_hydrogen_treatment constr
_refine_ls_matrix_type full
_refine_ls_number_parameters 403
_refine_ls_number_reflns 3508
_refine_ls_number_restraints 1119
_refine_ls_restrained_S_all 1.016
_refine_ls_R_factor_all 0.0839
_refine_ls_R_factor_gt 0.0776
_refine_ls_shift/su_max 0.000
_refine_ls_shift/su_mean 0.000
_refine_ls_structure_factor_coef Fsqd
_refine_ls_weighting_details 'w=1/[\s^2^(Fo^2^)+(0.1426P)^2^+6.7201P] where P=(Fo^2^+2Fc^2^)/3'
_refine_ls_weighting_scheme calc
_refine_ls_wR_factor_gt 0.2046
_refine_ls_wR_factor_ref 0.2163
_reflns_Friedel_coverage 0.000
_reflns_number_gt 2959
_reflns_number_total 3508
_reflns_threshold_expression 'I > 2\s(I)'
_cod_data_source_file c7dt00322f2.cif
_cod_data_source_block 2h_16scl30
_cod_depositor_comments 'Adding full bibliography for 7041969--7041974.cif.'
_cod_original_cell_volume 3424.45(17)
_cod_database_code 7041971
_shelx_space_group_comment
;
The symmetry employed for this shelxl refinement is uniquely defined
by the following loop, which should always be used as a source of
symmetry information in preference to the above space-group names.
They are only intended as comments.
;
_shelx_estimated_absorpt_t_max 0.231
_shelx_estimated_absorpt_t_min 0.099
_olex2_refinement_description
;
1. Fixed Uiso
 At 1.2 times of:
  All C(H) groups, All C(H,H) groups
 At 1.5 times of:
  All C(H,H,H) groups
2. Uiso/Uaniso restraints and constraints
Au1 \\sim C1 \\sim N1 \\sim N2 \\sim C2 \\sim C3 \\sim C4 \\sim C5 \\sim C6
\\sim C7 \\sim N3 \\sim C8 \\sim C9 \\sim N4 \\sim C10 \\sim C11 \\sim C12
\\sim Au1A \\sim C1A \\sim N1A \\sim N2A \\sim C2A \\sim C3A \\sim C4A \\sim
C5A \\sim C6A \\sim C7A \\sim N3A \\sim C8A \\sim C9A \\sim N4A \\sim C10A
\\sim C11A \\sim C12A: within 2A with sigma of 0.01 and sigma for terminal
atoms of 0.02
B1 \\sim F1 \\sim F2 \\sim F3 \\sim F4 \\sim B1A \\sim F1A \\sim F2A \\sim F3A
\\sim F4A: within 2A with sigma of 0.01 and sigma for terminal atoms of 0.02
3. Rigid body (RIGU) restrains
 Au1, C1, N1, N2, C2, C3, C4, C5, C6, C7, N3, C8, C9, N4, C10, C11, C12, Au1A,
 C1A, N1A, N2A, C2A, C3A, C4A, C5A, C6A, C7A, N3A, C8A, C9A, N4A, C10A, C11A,
 C12A
 with sigma for 1-2 distances of 0.005 and sigma for 1-3 distances of 0.005
 B1, F1, F2, F3, F4, B1A, F1A, F2A, F3A, F4A
 with sigma for 1-2 distances of 0.005 and sigma for 1-3 distances of 0.005
4. Same fragment restrains
{Au1A, C1A, N1A, N2A, C2A, C3A, C4A, C5A, C6A, C7A, N3A, C8A, C9A, N4A, C10A,
C11A, C12A} sigma for 1-2: 0.02, 1-3: 0.04
as
{Au1, C1, N1, N2, C2, C3, C4, C5, C6, C7, N3, C8, C9, N4, C10, C11, C12}
{B1A, F1A, F2A, F3A, F4A} sigma for 1-2: 0.02, 1-3: 0.04
{B1A, F2A, F3A, F4A, F1A} sigma for 1-2: 0.02, 1-3: 0.04
{B1A, F3A, F4A, F1A, F2A} sigma for 1-2: 0.02, 1-3: 0.04
{B1A, F4A, F1A, F2A, F3A} sigma for 1-2: 0.02, 1-3: 0.04
as
{B1, F1, F2, F3, F4}
5. Others
 Sof(Au1A)=Sof(C1A)=Sof(N1A)=Sof(N2A)=Sof(C2A)=Sof(H2A)=Sof(C3A)=Sof(H3A)=
 Sof(C4A)=Sof(H4AA)=Sof(H4AB)=Sof(C5A)=Sof(H5AA)=Sof(H5AB)=Sof(H5AC)=Sof(C6A)=
 Sof(H6AA)=Sof(H6AB)=Sof(H6AC)=Sof(C7A)=Sof(N3A)=Sof(C8A)=Sof(H8A)=Sof(C9A)=
 Sof(H9A)=Sof(N4A)=Sof(C10A)=Sof(H10C)=Sof(H10D)=Sof(C11A)=Sof(H11D)=Sof(H11E)=
 Sof(H11F)=Sof(C12A)=Sof(H12D)=Sof(H12E)=Sof(H12F)=1-FVAR(1)
 Sof(Au1)=Sof(C1)=Sof(N1)=Sof(N2)=Sof(C2)=Sof(H2)=Sof(C3)=Sof(H3)=Sof(C4)=
 Sof(H4A)=Sof(H4B)=Sof(C5)=Sof(H5A)=Sof(H5B)=Sof(H5C)=Sof(C6)=Sof(H6A)=Sof(H6B)=
 Sof(H6C)=Sof(C7)=Sof(N3)=Sof(C8)=Sof(H8)=Sof(C9)=Sof(H9)=Sof(N4)=Sof(C10)=
 Sof(H10A)=Sof(H10B)=Sof(C11)=Sof(H11A)=Sof(H11B)=Sof(H11C)=Sof(C12)=Sof(H12A)=
 Sof(H12B)=Sof(H12C)=FVAR(1)
 Sof(B1A)=Sof(F4A)=Sof(F1A)=Sof(F2A)=Sof(F3A)=1-FVAR(2)
 Sof(B1)=Sof(F1)=Sof(F2)=Sof(F3)=Sof(F4)=FVAR(2)
6.a Secondary CH2 refined with riding coordinates:
 C4(H4A,H4B), C10(H10A,H10B), C4A(H4AA,H4AB), C10A(H10C,H10D)
6.b Me refined with riding coordinates:
 C5(H5A,H5B,H5C), C11(H11A,H11B,H11C), C5A(H5AA,H5AB,H5AC), C11A(H11D,H11E,H11F)
6.c Aromatic/amide H refined with riding coordinates:
 C2(H2), C3(H3), C8(H8), C9(H9), C2A(H2A), C3A(H3A), C8A(H8A), C9A(H9A)
6.d Idealised Me refined as rotating group:
 C6(H6A,H6B,H6C), C12(H12A,H12B,H12C), C6A(H6AA,H6AB,H6AC), C12A(H12D,H12E,H12F)
;
_shelx_shelxl_version_number 2014/7

loop_
_space_group_symop_operation_xyz
'x, y, z'
'-x+1/2, -y+1/2, z'
'-x, y+1/2, -z+1/2'
'x+1/2, -y, -z+1/2'
'-x, -y, -z'
'x-1/2, y-1/2, -z'
'x, -y-1/2, z-1/2'
'-x-1/2, y, z-1/2'

loop_
_atom_site_label
_atom_site_type_symbol
_atom_site_fract_x
_atom_site_fract_y
_atom_site_fract_z
_atom_site_U_iso_or_equiv
_atom_site_adp_type
_atom_site_occupancy
_atom_site_site_symmetry_order
_atom_site_calc_flag
_atom_site_refinement_flags_posn
_atom_site_refinement_flags_adp
_atom_site_refinement_flags_occupancy
_atom_site_disorder_assembly
_atom_site_disorder_group
Au1 Au 0.5221(2) 0.38447(7) 0.49328(8) 0.0566(4) Uani 0.682(8) 1 d D U P A 1
C1 C 0.6347(10) 0.3819(9) 0.5699(5) 0.0565(19) Uani 0.682(8) 1 d D U P A 1
N1 N 0.6002(10) 0.3896(8) 0.6327(5) 0.0622(18) Uani 0.682(8) 1 d D U P A 1
N2 N 0.7568(9) 0.3699(6) 0.5718(5) 0.0590(18) Uani 0.682(8) 1 d D U P A 1
C2 C 0.7039(12) 0.3841(11) 0.6719(6) 0.068(2) Uani 0.682(8) 1 d D U P A 1
H2 H 0.7050 0.3887 0.7168 0.081 Uiso 0.682(8) 1 calc R . P A 1
C3 C 0.7993(12) 0.3716(10) 0.6349(6) 0.067(2) Uani 0.682(8) 1 d D U P A 1
H3 H 0.8798 0.3652 0.6484 0.080 Uiso 0.682(8) 1 calc R . P A 1
C4 C 0.4780(13) 0.4038(10) 0.6553(8) 0.067(2) Uani 0.682(8) 1 d D U P A 1
H4A H 0.4339 0.4396 0.6241 0.081 Uiso 0.682(8) 1 calc R . P A 1
H4B H 0.4800 0.4354 0.6962 0.081 Uiso 0.682(8) 1 calc R . P A 1
C5 C 0.4142(16) 0.3184(13) 0.6642(10) 0.092(4) Uani 0.682(8) 1 d D U P A 1
H5A H 0.3327 0.3291 0.6793 0.138 Uiso 0.682(8) 1 calc R . P A 1
H5B H 0.4113 0.2876 0.6235 0.138 Uiso 0.682(8) 1 calc R . P A 1
H5C H 0.4573 0.2834 0.6955 0.138 Uiso 0.682(8) 1 calc R . P A 1
C6 C 0.8374(12) 0.3562(8) 0.5175(7) 0.068(3) Uani 0.682(8) 1 d D U P A 1
H6A H 0.8635 0.2957 0.5168 0.102 Uiso 0.682(8) 1 calc GR . P A 1
H6B H 0.9072 0.3940 0.5217 0.102 Uiso 0.682(8) 1 calc GR . P A 1
H6C H 0.7951 0.3696 0.4780 0.102 Uiso 0.682(8) 1 calc GR . P A 1
C7 C 0.4067(11) 0.3825(10) 0.4173(5) 0.0627(19) Uani 0.682(8) 1 d D U P A 1
N3 N 0.4334(11) 0.3696(8) 0.3543(5) 0.070(2) Uani 0.682(8) 1 d D U P A 1
C8 C 0.3310(13) 0.3718(10) 0.3161(6) 0.072(2) Uani 0.682(8) 1 d D U P A 1
H8 H 0.3280 0.3647 0.2713 0.086 Uiso 0.682(8) 1 calc R . P A 1
C9 C 0.2384(14) 0.3859(10) 0.3548(7) 0.073(2) Uani 0.682(8) 1 d D U P A 1
H9 H 0.1568 0.3907 0.3430 0.088 Uiso 0.682(8) 1 calc R . P A 1
N4 N 0.2859(10) 0.3923(7) 0.4170(5) 0.0675(19) Uani 0.682(8) 1 d D U P A 1
C10 C 0.5514(15) 0.3652(12) 0.3295(9) 0.080(3) Uani 0.682(8) 1 d D U P A 1
H10A H 0.5536 0.3883 0.2856 0.096 Uiso 0.682(8) 1 calc R . P A 1
H10B H 0.6069 0.3995 0.3561 0.096 Uiso 0.682(8) 1 calc R . P A 1
C11 C 0.5847(18) 0.2769(15) 0.3299(10) 0.115(5) Uani 0.682(8) 1 d D U P A 1
H11A H 0.6659 0.2709 0.3131 0.172 Uiso 0.682(8) 1 calc R . P A 1
H11B H 0.5821 0.2549 0.3736 0.172 Uiso 0.682(8) 1 calc R . P A 1
H11C H 0.5291 0.2438 0.3034 0.172 Uiso 0.682(8) 1 calc R . P A 1
C12 C 0.2125(13) 0.4040(10) 0.4780(7) 0.079(3) Uani 0.682(8) 1 d D U P A 1
H12A H 0.2421 0.4545 0.5014 0.118 Uiso 0.682(8) 1 calc GR . P A 1
H12B H 0.2203 0.3523 0.5046 0.118 Uiso 0.682(8) 1 calc GR . P A 1
H12C H 0.1283 0.4128 0.4670 0.118 Uiso 0.682(8) 1 calc GR . P A 1
Au1A Au 0.4830(6) 0.38403(19) 0.5043(2) 0.0691(8) Uani 0.318(8) 1 d D U P A 2
C1A C 0.5993(18) 0.383(2) 0.5795(9) 0.061(2) Uani 0.318(8) 1 d D U P A 2
N1A N 0.5671(19) 0.381(2) 0.6427(9) 0.066(2) Uani 0.318(8) 1 d D U P A 2
N2A N 0.7218(18) 0.3888(17) 0.5822(9) 0.065(2) Uani 0.318(8) 1 d D U P A 2
C2A C 0.669(2) 0.381(2) 0.6826(11) 0.066(3) Uani 0.318(8) 1 d D U P A 2
H2A H 0.6690 0.3793 0.7277 0.079 Uiso 0.318(8) 1 calc R . P A 2
C3A C 0.765(2) 0.383(2) 0.6456(11) 0.065(3) Uani 0.318(8) 1 d D U P A 2
H3A H 0.8458 0.3815 0.6588 0.078 Uiso 0.318(8) 1 calc R . P A 2
C4A C 0.445(2) 0.373(2) 0.6667(15) 0.069(3) Uani 0.318(8) 1 d D U P A 2
H4AA H 0.3885 0.4020 0.6374 0.083 Uiso 0.318(8) 1 calc R . P A 2
H4AB H 0.4385 0.4009 0.7090 0.083 Uiso 0.318(8) 1 calc R . P A 2
C5A C 0.419(4) 0.277(2) 0.671(2) 0.094(6) Uani 0.318(8) 1 d D U P A 2
H5AA H 0.3377 0.2689 0.6871 0.141 Uiso 0.318(8) 1 calc R . P A 2
H5AB H 0.4264 0.2512 0.6289 0.141 Uiso 0.318(8) 1 calc R . P A 2
H5AC H 0.4761 0.2501 0.7002 0.141 Uiso 0.318(8) 1 calc R . P A 2
C6A C 0.798(3) 0.403(2) 0.5270(13) 0.080(5) Uani 0.318(8) 1 d D U P A 2
H6AA H 0.8811 0.3908 0.5382 0.120 Uiso 0.318(8) 1 calc GR . P A 2
H6AB H 0.7908 0.4635 0.5133 0.120 Uiso 0.318(8) 1 calc GR . P A 2
H6AC H 0.7727 0.3649 0.4923 0.120 Uiso 0.318(8) 1 calc GR . P A 2
C7A C 0.3702(19) 0.382(2) 0.4279(9) 0.066(3) Uani 0.318(8) 1 d D U P A 2
N3A N 0.4002(18) 0.3891(17) 0.3649(9) 0.071(2) Uani 0.318(8) 1 d D U P A 2
C8A C 0.297(2) 0.387(2) 0.3275(11) 0.071(3) Uani 0.318(8) 1 d D U P A 2
H8A H 0.2924 0.3947 0.2829 0.085 Uiso 0.318(8) 1 calc R . P A 2
C9A C 0.206(2) 0.370(2) 0.3668(11) 0.072(3) Uani 0.318(8) 1 d D U P A 2
H9A H 0.1254 0.3592 0.3545 0.086 Uiso 0.318(8) 1 calc R . P A 2
N4A N 0.2493(18) 0.3729(18) 0.4300(10) 0.070(3) Uani 0.318(8) 1 d D U P A 2
C10A C 0.518(2) 0.408(2) 0.3428(16) 0.075(3) Uani 0.318(8) 1 d D U P A 2
H10C H 0.5133 0.4420 0.3030 0.090 Uiso 0.318(8) 1 calc R . P A 2
H10D H 0.5611 0.4424 0.3749 0.090 Uiso 0.318(8) 1 calc R . P A 2
C11A C 0.578(3) 0.330(2) 0.3317(19) 0.084(5) Uani 0.318(8) 1 d D U P A 2
H11D H 0.6591 0.3421 0.3164 0.126 Uiso 0.318(8) 1 calc R . P A 2
H11E H 0.5826 0.2966 0.3712 0.126 Uiso 0.318(8) 1 calc R . P A 2
H11F H 0.5350 0.2961 0.2996 0.126 Uiso 0.318(8) 1 calc R . P A 2
C12A C 0.172(2) 0.344(2) 0.4885(12) 0.076(5) Uani 0.318(8) 1 d D U P A 2
H12D H 0.1201 0.3921 0.5017 0.115 Uiso 0.318(8) 1 calc GR . P A 2
H12E H 0.2242 0.3277 0.5237 0.115 Uiso 0.318(8) 1 calc GR . P A 2
H12F H 0.1220 0.2945 0.4765 0.115 Uiso 0.318(8) 1 calc GR . P A 2
B1 B 0.9014(12) 0.5037(10) 0.3531(7) 0.086(3) Uani 0.612(9) 1 d D U P B 1
F1 F 0.7849(9) 0.4869(9) 0.3657(7) 0.122(3) Uani 0.612(9) 1 d D U P B 1
F2 F 0.9627(13) 0.4651(11) 0.3030(6) 0.122(4) Uani 0.612(9) 1 d D U P B 1
F3 F 0.9687(12) 0.4864(9) 0.4075(6) 0.096(3) Uani 0.612(9) 1 d D U P B 1
F4 F 0.9061(12) 0.5928(8) 0.3403(7) 0.120(3) Uani 0.612(9) 1 d D U P B 1
B1A B 0.8985(17) 0.4939(13) 0.3483(9) 0.095(3) Uani 0.388(9) 1 d D U P B 2
F4A F 0.9653(17) 0.5361(15) 0.3019(8) 0.110(4) Uani 0.388(9) 1 d D U P B 2
F1A F 0.9119(18) 0.4056(12) 0.3389(10) 0.117(4) Uani 0.388(9) 1 d D U P B 2
F2A F 0.7828(15) 0.5078(14) 0.3306(11) 0.120(4) Uani 0.388(9) 1 d D U P B 2
F3A F 0.941(2) 0.5151(16) 0.4070(9) 0.111(4) Uani 0.388(9) 1 d D U P B 2

loop_
_atom_site_aniso_label
_atom_site_aniso_U_11
_atom_site_aniso_U_22
_atom_site_aniso_U_33
_atom_site_aniso_U_23
_atom_site_aniso_U_13
_atom_site_aniso_U_12
Au1 0.0504(7) 0.0582(4) 0.0612(5) 0.0011(2) 0.0004(4) 0.0025(3)
C1 0.044(4) 0.059(4) 0.066(4) 0.000(3) 0.004(3) 0.001(4)
N1 0.050(4) 0.069(3) 0.069(3) -0.002(3) 0.005(3) -0.001(3)
N2 0.044(4) 0.055(4) 0.077(4) -0.003(3) 0.004(3) 0.000(3)
C2 0.055(5) 0.075(4) 0.073(4) 0.000(4) 0.000(4) -0.003(4)
C3 0.052(4) 0.068(4) 0.080(4) -0.001(4) -0.001(4) -0.002(4)
C4 0.055(5) 0.072(5) 0.074(5) -0.002(4) 0.009(4) -0.002(4)
C5 0.081(6) 0.082(8) 0.113(8) 0.006(7) 0.019(6) -0.010(7)
C6 0.052(5) 0.054(6) 0.096(6) 0.003(5) 0.016(5) -0.001(5)
C7 0.057(4) 0.062(4) 0.069(3) 0.000(3) -0.003(3) 0.007(3)
N3 0.063(4) 0.073(4) 0.074(4) 0.000(3) -0.003(3) 0.007(3)
C8 0.064(5) 0.074(5) 0.077(4) 0.000(4) -0.006(4) 0.008(4)
C9 0.062(5) 0.075(5) 0.082(4) 0.005(4) -0.005(4) 0.009(4)
N4 0.058(4) 0.066(4) 0.079(4) 0.003(3) -0.002(3) 0.012(3)
C10 0.070(5) 0.085(6) 0.086(5) 0.002(5) 0.001(4) 0.010(4)
C11 0.102(9) 0.105(9) 0.137(10) 0.001(8) 0.016(9) 0.023(7)
C12 0.068(6) 0.073(7) 0.095(6) -0.001(5) 0.008(5) 0.021(5)
Au1A 0.0610(17) 0.0734(12) 0.0729(13) -0.0001(6) 0.0008(10) -0.0038(9)
C1A 0.051(5) 0.062(4) 0.070(4) -0.003(4) -0.001(4) -0.002(4)
N1A 0.054(5) 0.071(4) 0.074(4) -0.003(4) 0.002(4) -0.002(4)
N2A 0.051(4) 0.067(4) 0.076(4) -0.002(4) 0.002(4) -0.004(4)
C2A 0.051(5) 0.073(5) 0.073(5) -0.002(4) 0.002(4) -0.001(5)
C3A 0.049(5) 0.070(5) 0.076(5) -0.004(4) 0.001(4) -0.001(4)
C4A 0.056(6) 0.071(7) 0.080(6) -0.005(6) 0.005(5) -0.004(5)
C5A 0.087(11) 0.076(10) 0.120(13) -0.001(10) 0.015(11) -0.013(9)
C6A 0.062(8) 0.086(11) 0.092(8) 0.002(8) 0.009(7) -0.005(8)
C7A 0.058(5) 0.066(5) 0.075(4) 0.000(4) -0.006(4) 0.008(5)
N3A 0.062(4) 0.072(4) 0.078(4) 0.001(4) -0.005(4) 0.009(4)
C8A 0.061(5) 0.073(5) 0.078(5) 0.002(4) -0.005(4) 0.010(4)
C9A 0.060(5) 0.073(5) 0.083(5) 0.003(4) -0.004(4) 0.009(5)
N4A 0.058(5) 0.070(5) 0.083(5) 0.001(4) -0.004(4) 0.009(4)
C10A 0.066(5) 0.076(6) 0.083(5) -0.001(5) -0.001(5) 0.009(5)
C11A 0.078(9) 0.075(9) 0.098(9) -0.001(9) 0.010(8) 0.014(8)
C12A 0.054(9) 0.075(11) 0.100(9) -0.019(8) 0.008(7) -0.004(9)
B1 0.062(5) 0.118(6) 0.078(5) 0.011(4) -0.011(4) 0.005(5)
F1 0.067(4) 0.161(8) 0.139(7) 0.033(6) -0.015(5) -0.006(5)
F2 0.119(6) 0.151(8) 0.095(6) -0.010(6) 0.003(5) 0.020(7)
F3 0.070(5) 0.139(8) 0.079(5) 0.015(5) -0.012(4) 0.023(5)
F4 0.107(6) 0.124(6) 0.130(7) 0.022(5) -0.010(6) 0.002(5)
B1A 0.070(5) 0.127(7) 0.088(6) 0.015(5) -0.003(5) 0.005(5)
F4A 0.101(7) 0.139(9) 0.088(7) 0.020(7) 0.001(6) -0.010(7)
F1A 0.101(8) 0.134(7) 0.117(8) 0.005(6) -0.004(7) 0.006(6)
F2A 0.077(6) 0.154(10) 0.131(9) 0.037(8) -0.007(6) 0.001(6)
F3A 0.090(8) 0.146(10) 0.096(6) 0.008(6) -0.008(6) 0.016(7)

loop_
_atom_type_symbol
_atom_type_description
_atom_type_scat_dispersion_real
_atom_type_scat_dispersion_imag
_atom_type_scat_source
C C 0.0033 0.0016 'International Tables Vol C Tables 4.2.6.8 and 6.1.1.4'
H H 0.0000 0.0000 'International Tables Vol C Tables 4.2.6.8 and 6.1.1.4'
B B 0.0013 0.0007 'International Tables Vol C Tables 4.2.6.8 and 6.1.1.4'
N N 0.0061 0.0033 'International Tables Vol C Tables 4.2.6.8 and 6.1.1.4'
F F 0.0171 0.0103 'International Tables Vol C Tables 4.2.6.8 and 6.1.1.4'
Au Au -2.0133 8.8022 'International Tables Vol C Tables 4.2.6.8 and 6.1.1.4'

loop_
_geom_angle_atom_site_label_1
_geom_angle_atom_site_label_2
_geom_angle_atom_site_label_3
_geom_angle
C1 Au1 C7 177.9(6)
N1 C1 Au1 125.4(8)
N2 C1 Au1 129.5(8)
N2 C1 N1 105.0(9)
C1 N1 C2 108.7(10)
C1 N1 C4 125.7(10)
C2 N1 C4 125.6(11)
C1 N2 C3 111.1(10)
C1 N2 C6 127.1(10)
C3 N2 C6 121.8(10)
N1 C2 H2 125.6
C3 C2 N1 108.8(10)
C3 C2 H2 125.6
N2 C3 H3 126.8
C2 C3 N2 106.4(11)
C2 C3 H3 126.8
N1 C4 H4A 109.6
N1 C4 H4B 109.6
N1 C4 C5 110.5(12)
H4A C4 H4B 108.1
C5 C4 H4A 109.6
C5 C4 H4B 109.6
C4 C5 H5A 109.5
C4 C5 H5B 109.5
C4 C5 H5C 109.5
H5A C5 H5B 109.5
H5A C5 H5C 109.5
H5B C5 H5C 109.5
N2 C6 H6A 109.5
N2 C6 H6B 109.5
N2 C6 H6C 109.5
H6A C6 H6B 109.5
H6A C6 H6C 109.5
H6B C6 H6C 109.5
N3 C7 Au1 128.1(9)
N4 C7 Au1 128.7(9)
N4 C7 N3 103.2(10)
C7 N3 C8 111.9(11)
C7 N3 C10 124.3(12)
C8 N3 C10 123.4(13)
N3 C8 H8 126.6
C9 C8 N3 106.7(11)
C9 C8 H8 126.6
C8 C9 H9 126.8
C8 C9 N4 106.5(12)
N4 C9 H9 126.8
C7 N4 C9 111.7(11)
C7 N4 C12 122.8(11)
C9 N4 C12 125.5(11)
N3 C10 H10A 110.4
N3 C10 H10B 110.4
H10A C10 H10B 108.6
C11 C10 N3 106.8(14)
C11 C10 H10A 110.4
C11 C10 H10B 110.4
C10 C11 H11A 109.5
C10 C11 H11B 109.5
C10 C11 H11C 109.5
H11A C11 H11B 109.5
H11A C11 H11C 109.5
H11B C11 H11C 109.5
N4 C12 H12A 109.5
N4 C12 H12B 109.5
N4 C12 H12C 109.5
H12A C12 H12B 109.5
H12A C12 H12C 109.5
H12B C12 H12C 109.5
C7A Au1A C1A 178.2(12)
N1A C1A Au1A 125.4(14)
N2A C1A Au1A 131.6(15)
N2A C1A N1A 102.9(14)
C1A N1A C2A 111.2(16)
C1A N1A C4A 125.5(19)
C2A N1A C4A 123.2(19)
C1A N2A C3A 111.8(16)
C1A N2A C6A 124.0(18)
C3A N2A C6A 124.1(19)
N1A C2A H2A 126.2
C3A C2A N1A 107.6(17)
C3A C2A H2A 126.2
N2A C3A H3A 126.9
C2A C3A N2A 106.3(17)
C2A C3A H3A 126.9
N1A C4A H4AA 110.5
N1A C4A H4AB 110.5
N1A C4A C5A 106(2)
H4AA C4A H4AB 108.7
C5A C4A H4AA 110.5
C5A C4A H4AB 110.5
C4A C5A H5AA 109.5
C4A C5A H5AB 109.5
C4A C5A H5AC 109.5
H5AA C5A H5AB 109.5
H5AA C5A H5AC 109.5
H5AB C5A H5AC 109.5
N2A C6A H6AA 109.5
N2A C6A H6AB 109.5
N2A C6A H6AC 109.5
H6AA C6A H6AB 109.5
H6AA C6A H6AC 109.5
H6AB C6A H6AC 109.5
N3A C7A Au1A 127.4(15)
N4A C7A Au1A 126.1(15)
N4A C7A N3A 106.5(15)
C7A N3A C8A 109.8(17)
C7A N3A C10A 124(2)
C8A N3A C10A 126(2)
N3A C8A H8A 126.6
C9A C8A N3A 106.8(17)
C9A C8A H8A 126.6
C8A C9A H9A 125.9
C8A C9A N4A 108.1(18)
N4A C9A H9A 125.9
C7A N4A C9A 108.4(17)
C7A N4A C12A 127.3(18)
C9A N4A C12A 122.4(19)
N3A C10A H10C 109.9
N3A C10A H10D 109.9
H10C C10A H10D 108.3
C11A C10A N3A 109(2)
C11A C10A H10C 109.9
C11A C10A H10D 109.9
C10A C11A H11D 109.5
C10A C11A H11E 109.5
C10A C11A H11F 109.5
H11D C11A H11E 109.5
H11D C11A H11F 109.5
H11E C11A H11F 109.5
N4A C12A H12D 109.5
N4A C12A H12E 109.5
N4A C12A H12F 109.5
H12D C12A H12E 109.5
H12D C12A H12F 109.5
H12E C12A H12F 109.5
F1 B1 F2 122.7(14)
F1 B1 F3 108.7(12)
F1 B1 F4 105.1(12)
F2 B1 F3 105.9(11)
F2 B1 F4 104.9(12)
F3 B1 F4 108.9(12)
F1A B1A F4A 107.7(17)
F2A B1A F4A 104.2(15)
F2A B1A F1A 102.7(15)
F2A B1A F3A 122.8(18)
F3A B1A F4A 109.5(16)
F3A B1A F1A 109.1(16)

loop_
_geom_bond_atom_site_label_1
_geom_bond_atom_site_label_2
_geom_bond_distance
Au1 C1 2.005(10)
Au1 C7 2.014(10)
C1 N1 1.355(14)
C1 N2 1.352(14)
N1 C2 1.397(14)
N1 C4 1.435(16)
N2 C3 1.382(13)
N2 C6 1.441(14)
C2 H2 0.9300
C2 C3 1.308(17)
C3 H3 0.9300
C4 H4A 0.9700
C4 H4B 0.9700
C4 C5 1.48(2)
C5 H5A 0.9600
C5 H5B 0.9600
C5 H5C 0.9600
C6 H6A 0.9600
C6 H6B 0.9600
C6 H6C 0.9600
C7 N3 1.345(15)
C7 N4 1.334(15)
N3 C8 1.372(15)
N3 C10 1.39(2)
C8 H8 0.9300
C8 C9 1.310(18)
C9 H9 0.9300
C9 N4 1.387(14)
N4 C12 1.504(16)
C10 H10A 0.9700
C10 H10B 0.9700
C10 C11 1.39(2)
C11 H11A 0.9600
C11 H11B 0.9600
C11 H11C 0.9600
C12 H12A 0.9600
C12 H12B 0.9600
C12 H12C 0.9600
Au1A C1A 2.009(15)
Au1A C7A 2.003(15)
C1A N1A 1.349(19)
C1A N2A 1.347(19)
N1A C2A 1.389(19)
N1A C4A 1.43(2)
N2A C3A 1.392(18)
N2A C6A 1.43(2)
C2A H2A 0.9300
C2A C3A 1.30(2)
C3A H3A 0.9300
C4A H4AA 0.9700
C4A H4AB 0.9700
C4A C5A 1.49(3)
C5A H5AA 0.9600
C5A H5AB 0.9600
C5A H5AC 0.9600
C6A H6AA 0.9600
C6A H6AB 0.9600
C6A H6AC 0.9600
C7A N3A 1.34(2)
C7A N4A 1.33(2)
N3A C8A 1.37(2)
N3A C10A 1.39(2)
C8A H8A 0.9300
C8A C9A 1.31(2)
C9A H9A 0.9300
C9A N4A 1.389(19)
N4A C12A 1.54(2)
C10A H10C 0.9700
C10A H10D 0.9700
C10A C11A 1.38(3)
C11A H11D 0.9600
C11A H11E 0.9600
C11A H11F 0.9600
C12A H12D 0.9600
C12A H12E 0.9600
C12A H12F 0.9600
B1 F1 1.329(12)
B1 F2 1.363(13)
B1 F3 1.369(12)
B1 F4 1.377(13)
B1A F4A 1.365(15)
B1A F1A 1.360(15)
B1A F2A 1.337(14)
B1A F3A 1.338(14)

loop_
_geom_hbond_atom_site_label_D
_geom_hbond_atom_site_label_H
_geom_hbond_atom_site_label_A
_geom_hbond_distance_DH
_geom_hbond_distance_HA
_geom_hbond_distance_DA
_geom_hbond_angle_DHA
_geom_hbond_site_symmetry_A
C3 H3 F4 0.93 2.44 3.315(19) 155.9 5_766
C4 H4B F2 0.97 2.33 3.250(19) 157.2 8_756
C8 H8 F4 0.93 2.54 3.371(19) 149.2 4_465
C9 H9 F2 0.93 2.54 3.423(19) 157.5 1_455
C10 H10B F1 0.97 2.37 3.24(2) 149.8 .
C12 H12C F3 0.96 2.41 3.289(18) 152.0 1_455
C2A H2A F1A 0.93 2.49 3.36(3) 156.5 8_756
C3A H3A F4A 0.93 2.55 3.38(3) 148.8 5_766
C4A H4AA F2A 0.97 2.41 3.08(3) 125.6 5_666
C9A H9A F1A 0.93 2.47 3.31(3) 151.8 1_455
C10A H10C F4A 0.97 2.25 3.15(4) 154.4 4_465
C12A H12D F3A 0.96 2.44 3.28(3) 144.8 5_666

loop_
_geom_torsion_atom_site_label_1
_geom_torsion_atom_site_label_2
_geom_torsion_atom_site_label_3
_geom_torsion_atom_site_label_4
_geom_torsion
Au1 C1 N1 C2 179.6(10)
Au1 C1 N1 C4 -2.3(19)
Au1 C1 N2 C3 -179.2(10)
Au1 C1 N2 C6 0.4(19)
Au1 C7 N3 C8 179.4(11)
Au1 C7 N3 C10 -8(2)
Au1 C7 N4 C9 -179.3(11)
Au1 C7 N4 C12 -2(2)
C1 N1 C2 C3 -1.3(17)
C1 N1 C4 C5 87.8(18)
C1 N2 C3 C2 0.4(15)
N1 C1 N2 C3 -1.2(14)
N1 C1 N2 C6 178.4(11)
N1 C2 C3 N2 0.6(16)
N2 C1 N1 C2 1.5(14)
N2 C1 N1 C4 179.6(13)
C2 N1 C4 C5 -94.4(17)
C4 N1 C2 C3 -179.4(14)
C6 N2 C3 C2 -179.3(12)
C7 N3 C8 C9 -0.2(17)
C7 N3 C10 C11 92.0(19)
N3 C7 N4 C9 -0.3(15)
N3 C7 N4 C12 176.9(12)
N3 C8 C9 N4 0.0(16)
C8 N3 C10 C11 -96.0(19)
C8 C9 N4 C7 0.2(17)
C8 C9 N4 C12 -176.9(13)
N4 C7 N3 C8 0.3(16)
N4 C7 N3 C10 173.0(14)
C10 N3 C8 C9 -173.0(15)
Au1A C1A N1A C2A -180(2)
Au1A C1A N1A C4A 5(4)
Au1A C1A N2A C3A -179(2)
Au1A C1A N2A C6A 4(5)
Au1A C7A N3A C8A -179(2)
Au1A C7A N3A C10A -7(5)
Au1A C7A N4A C9A -177(2)
Au1A C7A N4A C12A -12(5)
C1A N1A C2A C3A 0(4)
C1A N1A C4A C5A 88(4)
C1A N2A C3A C2A -5(4)
N1A C1A N2A C3A 5(3)
N1A C1A N2A C6A -172(3)
N1A C2A C3A N2A 3(4)
N2A C1A N1A C2A -3(4)
N2A C1A N1A C4A -179(3)
C2A N1A C4A C5A -87(4)
C4A N1A C2A C3A 176(3)
C6A N2A C3A C2A 172(3)
C7A N3A C8A C9A -6(4)
C7A N3A C10A C11A 92(4)
N3A C7A N4A C9A 2(4)
N3A C7A N4A C12A 167(3)
N3A C8A C9A N4A 7(4)
C8A N3A C10A C11A -97(4)
C8A C9A N4A C7A -6(4)
C8A C9A N4A C12A -171(3)
N4A C7A N3A C8A 2(4)
N4A C7A N3A C10A 174(3)
C10A N3A C8A C9A -177(3)
